data_7231855
loop_
_publ_author_name
'Hsieh, Wan-Chi'
'Lin, Chi-Hui'
'Yang, Yu-Ju'
'Yang, Ding-Yah'

_publ_section_title
;
 Multicomponent synthesis of pyrano[2,3-c]coumarins
;
_journal_issue 68
_journal_name_full 'RSC Advances'
_journal_page_first 39162
_journal_paper_doi 10.1039/C8RA06666C
_journal_volume 8
_journal_year 2018
_chemical_formula_moiety 'C19 H31 N O2'
_chemical_formula_sum 'C19 H31 N O2'
_chemical_formula_weight 305.45
_space_group_crystal_system monoclinic
_space_group_IT_number 14
_space_group_name_Hall '-P 2yn'
_space_group_name_H-M_alt 'P 1 21/n 1'
_symmetry_cell_setting monoclinic
_symmetry_space_group_name_Hall '-P 2yn'
_symmetry_space_group_name_H-M 'P 1 21/n 1'
_atom_sites_solution_hydrogens geom
_audit_creation_method SHELXL-2014/7
_audit_update_record
;
2018-05-30 deposited with the CCDC.
2018-11-19 downloaded from the CCDC.
;
_cell_angle_alpha 90
_cell_angle_beta 94.5870(19)
_cell_angle_gamma 90
_cell_formula_units_Z 4
_cell_length_a 7.7798(4)
_cell_length_b 17.9098(12)
_cell_length_c 12.7302(8)
_cell_measurement_reflns_used 9990
_cell_measurement_temperature 150(2)
_cell_measurement_theta_max 26.391
_cell_measurement_theta_min 2.967
_cell_volume 1768.08(19)
_computing_cell_refinement 'SAINT V7.34A (Bruker AXS, 2006)'
_computing_data_collection 'APEX2 (Bruker AXS, 2010)'
_computing_data_reduction 'SAINT V7.34A (Bruker AXS, 2006)'
_computing_molecular_graphics 'Bruker SHELXTL'
_computing_publication_material 'Bruker SHELXTL'
_computing_structure_refinement 'SHELXL-2014/7 (Sheldrick, 2014)'
_computing_structure_solution 'SHELXL-2014/7 (Sheldrick, 2014)'
_diffrn_ambient_temperature 150(2)
_diffrn_measured_fraction_theta_full 0.999
_diffrn_measured_fraction_theta_max 0.998
_diffrn_measurement_device_type 'Bruker APEX-II CCD'
_diffrn_measurement_method '\f and \w scans'
_diffrn_radiation_probe x-ray
_diffrn_radiation_type MoK\a
_diffrn_radiation_wavelength 0.71073
_diffrn_reflns_av_R_equivalents 0.0473
_diffrn_reflns_av_unetI/netI 0.0174
_diffrn_reflns_Laue_measured_fraction_full 0.999
_diffrn_reflns_Laue_measured_fraction_max 0.998
_diffrn_reflns_limit_h_max 9
_diffrn_reflns_limit_h_min -9
_diffrn_reflns_limit_k_max 22
_diffrn_reflns_limit_k_min -22
_diffrn_reflns_limit_l_max 15
_diffrn_reflns_limit_l_min -15
_diffrn_reflns_number 58049
_diffrn_reflns_point_group_measured_fraction_full 0.999
_diffrn_reflns_point_group_measured_fraction_max 0.998
_diffrn_reflns_theta_full 25.242
_diffrn_reflns_theta_max 26.416
_diffrn_reflns_theta_min 2.862
_exptl_absorpt_coefficient_mu 0.073
_exptl_absorpt_correction_T_max 0.9281
_exptl_absorpt_correction_T_min 0.8887
_exptl_absorpt_correction_type multi-scan
_exptl_absorpt_process_details 'SADABS V2012/1 (Bruker AXS Inc.)'
_exptl_crystal_colour colourless
_exptl_crystal_density_diffrn 1.147
_exptl_crystal_description parallelepiped
_exptl_crystal_F_000 672
_exptl_crystal_size_max 0.560
_exptl_crystal_size_mid 0.450
_exptl_crystal_size_min 0.430
_refine_diff_density_max 0.278
_refine_diff_density_min -0.228
_refine_diff_density_rms 0.048
_refine_ls_extinction_method none
_refine_ls_goodness_of_fit_ref 1.028
_refine_ls_hydrogen_treatment constr
_refine_ls_matrix_type full
_refine_ls_number_parameters 199
_refine_ls_number_reflns 3623
_refine_ls_number_restraints 0
_refine_ls_restrained_S_all 1.028
_refine_ls_R_factor_all 0.0563
_refine_ls_R_factor_gt 0.0435
_refine_ls_shift/su_max 0.000
_refine_ls_shift/su_mean 0.000
_refine_ls_structure_factor_coef Fsqd
_refine_ls_weighting_details 'w=1/[\s^2^(Fo^2^)+(0.0576P)^2^+0.9124P] where P=(Fo^2^+2Fc^2^)/3'
_refine_ls_weighting_scheme calc
_refine_ls_wR_factor_gt 0.1069
_refine_ls_wR_factor_ref 0.1207
_reflns_Friedel_coverage 0.000
_reflns_number_gt 3015
_reflns_number_total 3623
_reflns_threshold_expression 'I > 2\s(I)'
_cod_data_source_file c8ra06666c2.cif
_cod_data_source_block jm069
_cod_depositor_comments
;
The following automatic conversions were performed:

'_symmetry_cell_setting' value 'Monoclinic' changed to 'monoclinic'
according to
/home/data/users/saulius/crontab/automatic-downloads/rss-feeds/RSC/lib/dictionaries/cif_core.dic
dictionary named 'cif_core.dic' version 2.4.2 from 2011-04-26.

Automatic conversion script
Id: cif_fix_values 4973 2017-02-22 13:04:09Z antanas 
;
_cod_original_sg_symbol_H-M P2(1)/n
_cod_database_code 7231855
_shelx_shelxl_version_number 2014/7
_shelx_space_group_comment
; 
The symmetry employed for this shelxl refinement is uniquely defined 
by the following loop, which should always be used as a source of 
symmetry information in preference to the above space-group names. 
They are only intended as comments. 
;
_shelx_estimated_absorpt_t_min 0.960
_shelx_estimated_absorpt_t_max 0.969

loop_
_space_group_symop_operation_xyz
'x, y, z'
'-x+1/2, y+1/2, -z+1/2'
'-x, -y, -z'
'x-1/2, -y-1/2, z-1/2'

loop_
_atom_site_label
_atom_site_type_symbol
_atom_site_fract_x
_atom_site_fract_y
_atom_site_fract_z
_atom_site_U_iso_or_equiv
_atom_site_adp_type
_atom_site_occupancy
_atom_site_site_symmetry_order
_atom_site_calc_flag
_atom_site_refinement_flags_posn
_atom_site_refinement_flags_adp
O1 O 0.01925(13) 0.08087(7) 0.30949(8) 0.0337(3) Uani 1 1 d . .
O2 O 0.53477(11) 0.13548(5) 0.52131(7) 0.0213(2) Uani 1 1 d . .
N N 0.46182(13) 0.26186(6) 0.49989(8) 0.0181(2) Uani 1 1 d . .
C1 C 0.17547(17) 0.07566(8) 0.33156(11) 0.0230(3) Uani 1 1 d . .
C2 C 0.28338(19) 0.03234(9) 0.25808(12) 0.0299(3) Uani 1 1 d . .
H2A H 0.2273 0.0358 0.1856 0.036 Uiso 1 1 calc R U
H2B H 0.2839 -0.0209 0.2789 0.036 Uiso 1 1 calc R U
C3 C 0.46981(18) 0.05875(8) 0.25665(10) 0.0233(3) Uani 1 1 d . .
C4 C 0.54611(17) 0.06007(8) 0.37089(10) 0.0224(3) Uani 1 1 d . .
H4A H 0.5585 0.0082 0.3973 0.027 Uiso 1 1 calc R U
H4B H 0.6625 0.0827 0.3740 0.027 Uiso 1 1 calc R U
C5 C 0.43555(16) 0.10348(7) 0.44066(10) 0.0176(3) Uani 1 1 d . .
C6 C 0.46174(17) 0.19868(8) 0.57389(10) 0.0203(3) Uani 1 1 d . .
C7 C 0.28072(17) 0.17620(8) 0.59908(10) 0.0216(3) Uani 1 1 d . .
H7A H 0.2278 0.2189 0.6340 0.026 Uiso 1 1 calc R U
H7B H 0.2904 0.1345 0.6502 0.026 Uiso 1 1 calc R U
C8 C 0.15848(16) 0.15220(8) 0.50408(10) 0.0202(3) Uani 1 1 d . .
C9 C 0.26223(16) 0.10941(7) 0.42686(10) 0.0182(3) Uani 1 1 d . .
C10 C 0.4767(2) 0.13728(9) 0.20935(12) 0.0340(4) Uani 1 1 d . .
H10A H 0.4276 0.1362 0.1360 0.051 Uiso 1 1 calc R U
H10B H 0.4100 0.1717 0.2500 0.051 Uiso 1 1 calc R U
H10C H 0.5968 0.1541 0.2117 0.051 Uiso 1 1 calc R U
C11 C 0.5739(2) 0.00566(10) 0.19197(13) 0.0376(4) Uani 1 1 d . .
H11A H 0.5243 0.0051 0.1188 0.056 Uiso 1 1 calc R U
H11B H 0.6938 0.0227 0.1943 0.056 Uiso 1 1 calc R U
H11C H 0.5702 -0.0448 0.2215 0.056 Uiso 1 1 calc R U
C12 C 0.5808(2) 0.20848(9) 0.67430(11) 0.0310(3) Uani 1 1 d . .
H12A H 0.5405 0.2505 0.7151 0.046 Uiso 1 1 calc R U
H12B H 0.5799 0.1628 0.7166 0.046 Uiso 1 1 calc R U
H12C H 0.6984 0.2184 0.6556 0.046 Uiso 1 1 calc R U
C13 C 0.63104(17) 0.27584(8) 0.46029(11) 0.0256(3) Uani 1 1 d . .
H13A H 0.6782 0.2285 0.4345 0.031 Uiso 1 1 calc R U
H13B H 0.7117 0.2947 0.5183 0.031 Uiso 1 1 calc R U
C14 C 0.6158(2) 0.33256(9) 0.37145(12) 0.0326(4) Uani 1 1 d . .
H14A H 0.5399 0.3125 0.3120 0.039 Uiso 1 1 calc R U
H14B H 0.7310 0.3415 0.3461 0.039 Uiso 1 1 calc R U
C15 C 0.5422(2) 0.40584(9) 0.40813(14) 0.0371(4) Uani 1 1 d . .
H15A H 0.6250 0.4295 0.4611 0.045 Uiso 1 1 calc R U
H15B H 0.5226 0.4404 0.3477 0.045 Uiso 1 1 calc R U
C16 C 0.3722(2) 0.39067(8) 0.45633(14) 0.0342(4) Uani 1 1 d . .
H16A H 0.2851 0.3734 0.4006 0.041 Uiso 1 1 calc R U
H16B H 0.3296 0.4375 0.4864 0.041 Uiso 1 1 calc R U
C17 C 0.39524(19) 0.33169(8) 0.54236(11) 0.0271(3) Uani 1 1 d . .
H17A H 0.4767 0.3502 0.6003 0.033 Uiso 1 1 calc R U
H17B H 0.2831 0.3220 0.5715 0.033 Uiso 1 1 calc R U
C18 C 0.06819(17) 0.21974(8) 0.44975(11) 0.0257(3) Uani 1 1 d . .
H18A H 0.0023 0.2465 0.5004 0.039 Uiso 1 1 calc R U
H18B H 0.1548 0.2533 0.4236 0.039 Uiso 1 1 calc R U
H18C H -0.0102 0.2026 0.3906 0.039 Uiso 1 1 calc R U
C19 C 0.02125(19) 0.10123(9) 0.54816(12) 0.0311(3) Uani 1 1 d . .
H19A H -0.0438 0.1297 0.5975 0.047 Uiso 1 1 calc R U
H19B H -0.0577 0.0829 0.4900 0.047 Uiso 1 1 calc R U
H19C H 0.0782 0.0588 0.5850 0.047 Uiso 1 1 calc R U

loop_
_atom_site_aniso_label
_atom_site_aniso_U_11
_atom_site_aniso_U_22
_atom_site_aniso_U_33
_atom_site_aniso_U_23
_atom_site_aniso_U_13
_atom_site_aniso_U_12
O1 0.0209(5) 0.0478(7) 0.0318(6) -0.0067(5) -0.0019(4) -0.0056(4)
O2 0.0185(5) 0.0237(5) 0.0210(5) -0.0023(4) -0.0025(4) 0.0048(4)
N 0.0166(5) 0.0199(6) 0.0184(5) -0.0024(4) 0.0055(4) -0.0001(4)
C1 0.0225(7) 0.0242(7) 0.0224(7) 0.0018(5) 0.0021(5) -0.0051(5)
C2 0.0316(8) 0.0323(8) 0.0256(7) -0.0100(6) 0.0018(6) -0.0027(6)
C3 0.0272(7) 0.0242(7) 0.0191(7) -0.0006(5) 0.0050(5) 0.0060(5)
C4 0.0224(7) 0.0229(7) 0.0222(7) 0.0013(5) 0.0027(5) 0.0078(5)
C5 0.0214(6) 0.0159(6) 0.0155(6) 0.0032(5) 0.0010(5) 0.0017(5)
C6 0.0207(6) 0.0236(7) 0.0163(6) -0.0025(5) 0.0005(5) 0.0024(5)
C7 0.0251(7) 0.0241(7) 0.0162(6) 0.0016(5) 0.0055(5) 0.0001(5)
C8 0.0170(6) 0.0248(7) 0.0196(6) -0.0002(5) 0.0058(5) -0.0007(5)
C9 0.0204(6) 0.0177(6) 0.0168(6) 0.0019(5) 0.0034(5) -0.0007(5)
C10 0.0389(9) 0.0353(9) 0.0293(8) 0.0119(6) 0.0121(6) 0.0088(7)
C11 0.0438(9) 0.0419(9) 0.0281(8) -0.0070(7) 0.0091(7) 0.0129(7)
C12 0.0332(8) 0.0384(9) 0.0200(7) -0.0028(6) -0.0059(6) -0.0008(6)
C13 0.0172(7) 0.0305(7) 0.0298(7) -0.0020(6) 0.0060(5) -0.0029(5)
C14 0.0313(8) 0.0352(8) 0.0331(8) 0.0013(7) 0.0133(6) -0.0083(6)
C15 0.0415(9) 0.0283(8) 0.0424(9) 0.0055(7) 0.0085(7) -0.0084(7)
C16 0.0375(9) 0.0210(7) 0.0454(9) 0.0014(6) 0.0109(7) 0.0020(6)
C17 0.0310(8) 0.0231(7) 0.0285(7) -0.0063(6) 0.0105(6) -0.0003(6)
C18 0.0192(7) 0.0314(8) 0.0266(7) 0.0005(6) 0.0024(5) 0.0052(5)
C19 0.0264(7) 0.0380(8) 0.0303(8) -0.0007(6) 0.0117(6) -0.0083(6)

loop_
_atom_type_symbol
_atom_type_description
_atom_type_scat_dispersion_real
_atom_type_scat_dispersion_imag
_atom_type_scat_source
C C 0.0033 0.0016 'International Tables Vol C Tables 4.2.6.8 and 6.1.1.4'
H H 0.0000 0.0000 'International Tables Vol C Tables 4.2.6.8 and 6.1.1.4'
N N 0.0061 0.0033 'International Tables Vol C Tables 4.2.6.8 and 6.1.1.4'
O O 0.0106 0.0060 'International Tables Vol C Tables 4.2.6.8 and 6.1.1.4'

loop_
_geom_angle_atom_site_label_1
_geom_angle_atom_site_label_2
_geom_angle_atom_site_label_3
_geom_angle
C5 O2 C6 117.15(9)
C13 N C6 113.39(10)
C13 N C17 109.42(11)
C6 N C17 113.55(10)
O1 C1 C9 122.53(13)
O1 C1 C2 118.89(12)
C9 C1 C2 118.57(12)
C1 C2 C3 114.92(12)
C1 C2 H2A 108.5
C3 C2 H2A 108.5
C1 C2 H2B 108.5
C3 C2 H2B 108.5
H2A C2 H2B 107.5
C4 C3 C11 109.87(12)
C4 C3 C2 106.91(11)
C11 C3 C2 110.95(12)
C4 C3 C10 109.70(12)
C11 C3 C10 108.79(12)
C2 C3 C10 110.60(12)
C5 C4 C3 111.96(11)
C5 C4 H4A 109.2
C3 C4 H4A 109.2
C5 C4 H4B 109.2
C3 C4 H4B 109.2
H4A C4 H4B 107.9
C9 C5 O2 124.43(11)
C9 C5 C4 125.25(12)
O2 C5 C4 110.31(11)
O2 C6 N 106.48(10)
O2 C6 C7 107.04(10)
N C6 C7 112.68(11)
O2 C6 C12 103.98(10)
N C6 C12 114.56(11)
C7 C6 C12 111.30(11)
C6 C7 C8 115.60(10)
C6 C7 H7A 108.4
C8 C7 H7A 108.4
C6 C7 H7B 108.4
C8 C7 H7B 108.4
H7A C7 H7B 107.4
C9 C8 C18 110.59(11)
C9 C8 C7 108.71(10)
C18 C8 C7 111.45(11)
C9 C8 C19 110.72(11)
C18 C8 C19 108.95(11)
C7 C8 C19 106.35(11)
C5 C9 C1 117.57(12)
C5 C9 C8 121.98(12)
C1 C9 C8 120.40(11)
C3 C10 H10A 109.5
C3 C10 H10B 109.5
H10A C10 H10B 109.5
C3 C10 H10C 109.5
H10A C10 H10C 109.5
H10B C10 H10C 109.5
C3 C11 H11A 109.5
C3 C11 H11B 109.5
H11A C11 H11B 109.5
C3 C11 H11C 109.5
H11A C11 H11C 109.5
H11B C11 H11C 109.5
C6 C12 H12A 109.5
C6 C12 H12B 109.5
H12A C12 H12B 109.5
C6 C12 H12C 109.5
H12A C12 H12C 109.5
H12B C12 H12C 109.5
N C13 C14 110.55(12)
N C13 H13A 109.5
C14 C13 H13A 109.5
N C13 H13B 109.5
C14 C13 H13B 109.5
H13A C13 H13B 108.1
C13 C14 C15 110.97(13)
C13 C14 H14A 109.4
C15 C14 H14A 109.4
C13 C14 H14B 109.4
C15 C14 H14B 109.4
H14A C14 H14B 108.0
C16 C15 C14 109.24(12)
C16 C15 H15A 109.8
C14 C15 H15A 109.8
C16 C15 H15B 109.8
C14 C15 H15B 109.8
H15A C15 H15B 108.3
C15 C16 C17 110.91(13)
C15 C16 H16A 109.5
C17 C16 H16A 109.5
C15 C16 H16B 109.5
C17 C16 H16B 109.5
H16A C16 H16B 108.0
N C17 C16 110.48(11)
N C17 H17A 109.6
C16 C17 H17A 109.6
N C17 H17B 109.6
C16 C17 H17B 109.6
H17A C17 H17B 108.1
C8 C18 H18A 109.5
C8 C18 H18B 109.5
H18A C18 H18B 109.5
C8 C18 H18C 109.5
H18A C18 H18C 109.5
H18B C18 H18C 109.5
C8 C19 H19A 109.5
C8 C19 H19B 109.5
H19A C19 H19B 109.5
C8 C19 H19C 109.5
H19A C19 H19C 109.5
H19B C19 H19C 109.5

loop_
_geom_bond_atom_site_label_1
_geom_bond_atom_site_label_2
_geom_bond_distance
O1 C1 1.2288(17)
O2 C5 1.3608(15)
O2 C6 1.4536(15)
N C13 1.4684(16)
N C6 1.4724(17)
N C17 1.4729(17)
C1 C9 1.4703(18)
C1 C2 1.519(2)
C2 C3 1.527(2)
C2 H2A 0.9900
C2 H2B 0.9900
C3 C4 1.5263(18)
C3 C11 1.5311(19)
C3 C10 1.532(2)
C4 C5 1.5018(18)
C4 H4A 0.9900
C4 H4B 0.9900
C5 C9 1.3500(18)
C6 C7 1.5233(18)
C6 C12 1.5276(18)
C7 C8 1.5388(18)
C7 H7A 0.9900
C7 H7B 0.9900
C8 C9 1.5271(18)
C8 C18 1.5354(19)
C8 C19 1.5439(18)
C10 H10A 0.9800
C10 H10B 0.9800
C10 H10C 0.9800
C11 H11A 0.9800
C11 H11B 0.9800
C11 H11C 0.9800
C12 H12A 0.9800
C12 H12B 0.9800
C12 H12C 0.9800
C13 C14 1.518(2)
C13 H13A 0.9900
C13 H13B 0.9900
C14 C15 1.520(2)
C14 H14A 0.9900
C14 H14B 0.9900
C15 C16 1.526(2)
C15 H15A 0.9900
C15 H15B 0.9900
C16 C17 1.522(2)
C16 H16A 0.9900
C16 H16B 0.9900
C17 H17A 0.9900
C17 H17B 0.9900
C18 H18A 0.9800
C18 H18B 0.9800
C18 H18C 0.9800
C19 H19A 0.9800
C19 H19B 0.9800
C19 H19C 0.9800
